data_4319640
loop_
_publ_author_name
'John L. Bear'
'Julien Wellhoff'
'Guy Royal'
'Eric Van Caemelbecke'
'Sonia Eapen'
'Karl M. Kadish'

_publ_section_title
;
 Syntheses, Structural Determination, and Electrochemistry of Ru2(Fap)4Cl
 and Ru2(Fap)4(NO)Cl
;
_journal_name_full 'Inorganic Chemistry'
_journal_page_first 2282
_journal_page_last 2286
_journal_paper_doi 10.1021/ic001315i
_journal_volume 40
_journal_year 2001
_chemical_formula_sum 'C44 H32 Cl F4 N9 O Ru2'
_chemical_formula_weight 1016.38
_space_group_IT_number 61
_symmetry_cell_setting orthorhombic
_symmetry_space_group_name_Hall '-P 2ac 2ab'
_symmetry_space_group_name_H-M 'P b c a'
_atom_sites_solution_hydrogens geom
_atom_sites_solution_primary direct
_atom_sites_solution_secondary difmap
_audit_creation_method SHELXL-97
_cell_angle_alpha 90.00
_cell_angle_beta 90.00
_cell_angle_gamma 90.00
_cell_formula_units_Z 8
_cell_length_a 10.0468(6)
_cell_length_b 18.8091(10)
_cell_length_c 41.7615(23)
_cell_measurement_reflns_used 6327
_cell_measurement_temperature 223(2)
_cell_measurement_theta_max 23.29
_cell_measurement_theta_min 0.98
_cell_volume 7891.7(8)
_computing_cell_refinement 'Bruker SAINT software (Bruker, 1999)'
_computing_data_collection 'Siemens SMART software (Siemens, 1996)'
_computing_data_reduction 'Bruker SAINT software (Bruker, 1999)'
_computing_structure_refinement 'SHELXL-97 (Sheldrick, 1997)'
_computing_structure_solution 'SHELXS-97 (Sheldrick, 1997)'
_diffrn_ambient_temperature 223(2)
_diffrn_detector_area_resol_mean 1K
_diffrn_measured_fraction_theta_full 0.991
_diffrn_measured_fraction_theta_max 0.991
_diffrn_measurement_device_type 'Siemens SMART CCD'
_diffrn_measurement_method CCD
_diffrn_radiation_monochromator graphite
_diffrn_radiation_source 'fine-focus sealed tube'
_diffrn_radiation_type MoK\a
_diffrn_radiation_wavelength 0.71073
_diffrn_reflns_av_R_equivalents 0.0669
_diffrn_reflns_av_sigmaI/netI 0.0369
_diffrn_reflns_limit_h_max 11
_diffrn_reflns_limit_h_min 0
_diffrn_reflns_limit_k_max 20
_diffrn_reflns_limit_k_min 0
_diffrn_reflns_limit_l_max 46
_diffrn_reflns_limit_l_min 0
_diffrn_reflns_number 33790
_diffrn_reflns_theta_full 23.29
_diffrn_reflns_theta_max 23.29
_diffrn_reflns_theta_min 0.98
_diffrn_standards_decay_% 0.0
_exptl_absorpt_coefficient_mu 0.902
_exptl_absorpt_correction_T_max 0.7074
_exptl_absorpt_correction_T_min 0.5689
_exptl_absorpt_correction_type empirical
_exptl_crystal_colour Brown
_exptl_crystal_density_diffrn 1.711
_exptl_crystal_density_method 'not measured'
_exptl_crystal_description 'Thin plate'
_exptl_crystal_F_000 4064
_exptl_crystal_size_max 0.20
_exptl_crystal_size_mid 0.18
_exptl_crystal_size_min 0.05
_refine_diff_density_max 1.889
_refine_diff_density_min -0.597
_refine_diff_density_rms 0.108
_refine_ls_extinction_coef 0.00006(2)
_refine_ls_extinction_expression Fc^*^=kFc[1+0.001xFc^2^\l^3^/sin(2\q)]^-1/4^
_refine_ls_extinction_method SHELXL
_refine_ls_goodness_of_fit_ref 1.231
_refine_ls_hydrogen_treatment mixed
_refine_ls_matrix_type full
_refine_ls_number_parameters 551
_refine_ls_number_reflns 5638
_refine_ls_number_restraints 0
_refine_ls_restrained_S_all 1.231
_refine_ls_R_factor_all 0.0792
_refine_ls_R_factor_gt 0.0456
_refine_ls_shift/su_max 0.193
_refine_ls_shift/su_mean 0.016
_refine_ls_structure_factor_coef Fsqd
_refine_ls_weighting_details 'calc w=1/[\s^2^(Fo^2^)+(0.0352P)^2^+55.6791P] where P=(Fo^2^+2Fc^2^)/3'
_refine_ls_weighting_scheme calc
_refine_ls_wR_factor_gt 0.1055
_refine_ls_wR_factor_ref 0.1320
_reflns_number_gt 3977
_reflns_number_total 6354
_reflns_threshold_expression >4sigma(I)
_cod_data_source_file ic001315i_2.cif
_cod_data_source_block k526
_cod_depositor_comments
;
The following automatic conversions were performed:

'_symmetry_cell_setting' value 'Orthorhombic' changed to
'orthorhombic' according to the built-in table from CIF Core
dictionary named 'cif_core.dic' version 2.4.1 from
2010-06-29.

'_exptl_absorpt_correction_type' value 'Empirical'
changed to 'empirical' according to the built-in table from CIF Core
dictionary named 'cif_core.dic' version 2.4.1 from 2010-06-29.

Automatic conversion script
Id: cif_fix_values 1646 2011-03-28 12:23:43Z adriana 
;
_cod_original_formula_sum 'C44 H32 N9 O F4 Cl Ru2'
_cod_database_code 4319640

loop_
_symmetry_equiv_pos_as_xyz
'x, y, z'
'-x+1/2, -y, z+1/2'
'-x, y+1/2, -z+1/2'
'x+1/2, -y+1/2, -z'
'-x, -y, -z'
'x-1/2, y, -z-1/2'
'x, -y-1/2, z-1/2'
'-x-1/2, y-1/2, z'

loop_
_atom_site_label
_atom_site_type_symbol
_atom_site_fract_x
_atom_site_fract_y
_atom_site_fract_z
_atom_site_U_iso_or_equiv
_atom_site_adp_type
_atom_site_occupancy
_atom_site_symmetry_multiplicity
_atom_site_calc_flag
_atom_site_refinement_flags
_atom_site_disorder_assembly
_atom_site_disorder_group
Ru1 Ru 0.41736(6) 0.66710(3) 0.623292(13) 0.02039(18) Uani 1 1 d . . .
Ru2 Ru 0.42921(6) 0.53919(3) 0.628929(13) 0.01959(18) Uani 1 1 d . . .
Cl1 Cl 0.4078(2) 0.80425(10) 0.61885(5) 0.0358(5) Uani 1 1 d . . .
F1 F 0.3563(6) 0.5831(3) 0.72713(13) 0.0650(16) Uani 1 1 d . . .
F2 F 0.8331(6) 0.5888(3) 0.65099(14) 0.0676(17) Uani 1 1 d . . .
F3 F 0.4576(6) 0.5083(3) 0.53678(12) 0.0598(16) Uani 1 1 d . . .
F4 F 0.1371(5) 0.7543(3) 0.57077(13) 0.0559(15) Uani 1 1 d . . .
O1 O 0.4419(7) 0.3863(3) 0.61157(15) 0.0509(17) Uani 1 1 d . . .
N1 N 0.2358(6) 0.6629(3) 0.64689(13) 0.0231(14) Uani 1 1 d . . .
N2 N 0.2895(6) 0.5492(3) 0.66442(14) 0.0230(14) Uani 1 1 d . . .
N3 N 0.5005(6) 0.6714(3) 0.66928(14) 0.0232(14) Uani 1 1 d . . .
N4 N 0.5729(6) 0.5554(3) 0.66308(14) 0.0228(14) Uani 1 1 d . . .
N5 N 0.6092(6) 0.6654(3) 0.60653(13) 0.0233(14) Uani 1 1 d . . .
N6 N 0.5759(6) 0.5472(3) 0.59351(14) 0.0239(14) Uani 1 1 d . . .
N7 N 0.2771(6) 0.5405(3) 0.59417(13) 0.0220(14) Uani 1 1 d . . .
N8 N 0.3379(6) 0.6556(3) 0.58035(13) 0.0219(14) Uani 1 1 d . . .
N9 N 0.4402(6) 0.4404(3) 0.62509(15) 0.0294(15) Uani 1 1 d . . .
C1 C 0.1519(8) 0.7189(4) 0.64700(19) 0.0313(19) Uani 1 1 d . . .
H1 H 0.1663 0.7554 0.6320 0.038 Uiso 1 1 calc R . .
C2 C 0.0457(8) 0.7257(5) 0.6680(2) 0.039(2) Uani 1 1 d . . .
H2 H -0.0119 0.7650 0.6670 0.047 Uiso 1 1 calc R . .
C3 C 0.0277(8) 0.6721(5) 0.6904(2) 0.040(2) Uani 1 1 d . . .
H3 H -0.0397 0.6765 0.7059 0.048 Uiso 1 1 calc R . .
C4 C 0.1061(8) 0.6136(4) 0.69024(19) 0.0328(19) Uani 1 1 d . . .
H4 H 0.0913 0.5768 0.7050 0.039 Uiso 1 1 calc R . .
C5 C 0.2114(7) 0.6081(4) 0.66745(18) 0.0260(18) Uani 1 1 d . . .
C6 C 0.2903(8) 0.4992(4) 0.69001(17) 0.0266(18) Uani 1 1 d . . .
C7 C 0.3276(9) 0.5168(4) 0.7206(2) 0.038(2) Uani 1 1 d . . .
C8 C 0.3388(11) 0.4680(6) 0.7454(2) 0.059(3) Uani 1 1 d . . .
H8 H 0.3677 0.4818 0.7659 0.071 Uiso 1 1 calc R . .
C9 C 0.3059(12) 0.3987(6) 0.7387(3) 0.065(3) Uani 1 1 d . . .
H9 H 0.3116 0.3644 0.7550 0.078 Uiso 1 1 calc R . .
C10 C 0.2660(11) 0.3790(5) 0.7095(3) 0.056(3) Uani 1 1 d . . .
H10 H 0.2454 0.3308 0.7064 0.068 Uiso 1 1 calc R . .
C11 C 0.2521(9) 0.4258(5) 0.6828(3) 0.043(4) Uani 1 1 d . . .
H11 H 0.2216 0.4110 0.6626 0.077 Uiso 1 1 calc R . .
C12 C 0.4855(8) 0.7293(4) 0.68846(18) 0.0271(18) Uani 1 1 d . . .
H12 H 0.4302 0.7664 0.6813 0.032 Uiso 1 1 calc R . .
C13 C 0.5458(9) 0.7369(4) 0.71742(19) 0.038(2) Uani 1 1 d . . .
H13 H 0.5285 0.7765 0.7305 0.045 Uiso 1 1 calc R . .
C14 C 0.6352(8) 0.6833(4) 0.72731(19) 0.032(2) Uani 1 1 d . . .
H14 H 0.6843 0.6887 0.7463 0.039 Uiso 1 1 calc R . .
C15 C 0.6496(8) 0.6243(4) 0.70929(17) 0.0276(18) Uani 1 1 d . . .
H15 H 0.7083 0.5883 0.7160 0.033 Uiso 1 1 calc R . .
C16 C 0.5773(7) 0.6158(4) 0.68028(17) 0.0233(16) Uani 1 1 d . . .
C17 C 0.6790(8) 0.5056(4) 0.66724(17) 0.0241(17) Uani 1 1 d . . .
C18 C 0.8071(8) 0.5232(4) 0.6600(2) 0.0327(19) Uani 1 1 d . . .
C19 C 0.9113(9) 0.4758(5) 0.6604(2) 0.045(2) Uani 1 1 d . . .
H19 H 0.9981 0.4901 0.6551 0.054 Uiso 1 1 calc R . .
C20 C 0.8840(10) 0.4073(5) 0.6689(2) 0.048(3) Uani 1 1 d . . .
H20 H 0.9529 0.3735 0.6690 0.057 Uiso 1 1 calc R . .
C21 C 0.7581(10) 0.3871(4) 0.6770(2) 0.044(2) Uani 1 1 d . . .
H21 H 0.7432 0.3394 0.6827 0.053 Uiso 1 1 calc R . .
C22 C 0.6496(11) 0.4342(4) 0.67725(19) 0.048(3) Uani 1 1 d . . .
H22 H 0.5638 0.4200 0.6835 0.058 Uiso 1 1 calc R . .
C23 C 0.6930(8) 0.7221(4) 0.60960(19) 0.0304(19) Uani 1 1 d . . .
H23 H 0.6632 0.7622 0.6210 0.036 Uiso 1 1 calc R . .
C24 C 0.8168(8) 0.7231(4) 0.5971(2) 0.036(2) Uani 1 1 d . . .
H24 H 0.8727 0.7626 0.6003 0.043 Uiso 1 1 calc R . .
C25 C 0.8604(8) 0.6652(4) 0.5795(2) 0.039(2) Uani 1 1 d . . .
H25 H 0.9449 0.6659 0.5698 0.046 Uiso 1 1 calc R . .
C26 C 0.7799(8) 0.6068(4) 0.57618(19) 0.034(2) Uani 1 1 d . . .
H26 H 0.8073 0.5680 0.5637 0.040 Uiso 1 1 calc R . .
C27 C 0.6551(7) 0.6058(4) 0.59183(17) 0.0234(17) Uani 1 1 d . . .
C28 C 0.6204(8) 0.4864(4) 0.57593(17) 0.0255(18) Uani 1 1 d . . .
C29 C 0.5593(9) 0.4685(4) 0.54789(19) 0.036(2) Uani 1 1 d . . .
C30 C 0.5978(9) 0.4091(5) 0.5297(2) 0.045(2) Uani 1 1 d . . .
H30 H 0.5525 0.3974 0.5107 0.054 Uiso 1 1 calc R . .
C31 C 0.7019(9) 0.3686(5) 0.5400(2) 0.044(2) Uani 1 1 d . . .
H31 H 0.7294 0.3290 0.5279 0.052 Uiso 1 1 calc R . .
C32 C 0.7672(9) 0.3853(4) 0.5681(2) 0.040(2) Uani 1 1 d . . .
H32 H 0.8389 0.3573 0.5751 0.048 Uiso 1 1 calc R . .
C33 C 0.7261(8) 0.4441(4) 0.58600(19) 0.0337(19) Uani 1 1 d . . .
H33 H 0.7706 0.4553 0.6052 0.040 Uiso 1 1 calc R . .
C34 C 0.1970(7) 0.4837(4) 0.58974(18) 0.0250(17) Uani 1 1 d . . .
H34 H 0.2022 0.4463 0.6046 0.030 Uiso 1 1 calc R . .
C35 C 0.1098(8) 0.4772(4) 0.56522(19) 0.034(2) Uani 1 1 d . . .
H35 H 0.0541 0.4372 0.5636 0.040 Uiso 1 1 calc R . .
C36 C 0.1044(8) 0.5309(4) 0.5425(2) 0.038(2) Uani 1 1 d . . .
H36 H 0.0473 0.5269 0.5247 0.045 Uiso 1 1 calc R . .
C37 C 0.1829(8) 0.5896(4) 0.54617(18) 0.0286(18) Uani 1 1 d . . .
H37 H 0.1812 0.6260 0.5307 0.034 Uiso 1 1 calc R . .
C38 C 0.2669(7) 0.5959(4) 0.57335(17) 0.0216(16) Uani 1 1 d . . .
C39 C 0.3453(8) 0.7102(4) 0.55641(17) 0.0262(18) Uani 1 1 d . . .
C40 C 0.2453(8) 0.7607(4) 0.5528(2) 0.034(2) Uani 1 1 d . . .
C41 C 0.2530(10) 0.8156(4) 0.5313(2) 0.043(2) Uani 1 1 d . . .
H41 H 0.1840 0.8492 0.5298 0.052 Uiso 1 1 calc R . .
C42 C 0.3643(11) 0.8207(5) 0.5120(2) 0.050(3) Uani 1 1 d . . .
H42 H 0.3710 0.8576 0.4969 0.060 Uiso 1 1 calc R . .
C43 C 0.4648(10) 0.7718(5) 0.5148(2) 0.045(2) Uani 1 1 d . . .
H43 H 0.5400 0.7758 0.5015 0.054 Uiso 1 1 calc R . .
C44 C 0.4582(9) 0.7164(4) 0.53693(18) 0.035(2) Uani 1 1 d . . .
H44 H 0.5285 0.6837 0.5387 0.042 Uiso 1 1 calc R . .

loop_
_atom_site_aniso_label
_atom_site_aniso_U_11
_atom_site_aniso_U_22
_atom_site_aniso_U_33
_atom_site_aniso_U_23
_atom_site_aniso_U_13
_atom_site_aniso_U_12
Ru1 0.0219(3) 0.0163(3) 0.0230(3) -0.0014(2) -0.0032(3) 0.0007(3)
Ru2 0.0207(3) 0.0172(3) 0.0209(3) -0.0020(2) -0.0006(3) 0.0001(3)
Cl1 0.0449(13) 0.0195(9) 0.0430(12) -0.0009(8) -0.0110(10) 0.0001(9)
F1 0.071(4) 0.069(4) 0.055(4) -0.008(3) -0.002(3) -0.007(3)
F2 0.051(4) 0.073(4) 0.078(4) 0.009(3) -0.006(3) -0.001(3)
F3 0.059(4) 0.082(4) 0.038(3) -0.019(3) -0.012(3) 0.033(3)
F4 0.043(3) 0.052(3) 0.073(4) 0.007(3) 0.001(3) 0.007(3)
O1 0.067(5) 0.022(3) 0.063(4) -0.015(3) 0.022(4) -0.004(3)
N1 0.028(4) 0.018(3) 0.023(3) -0.008(3) -0.006(3) 0.004(3)
N2 0.022(3) 0.020(3) 0.027(3) 0.002(3) -0.001(3) -0.003(3)
N3 0.025(4) 0.019(3) 0.025(3) -0.007(3) -0.002(3) 0.005(3)
N4 0.022(3) 0.021(3) 0.025(3) -0.002(3) 0.001(3) 0.005(3)
N5 0.031(4) 0.017(3) 0.022(3) 0.000(3) -0.005(3) -0.006(3)
N6 0.025(3) 0.021(3) 0.027(3) -0.001(3) -0.002(3) 0.002(3)
N7 0.020(3) 0.025(3) 0.021(3) -0.003(3) 0.006(3) -0.001(3)
N8 0.030(4) 0.018(3) 0.017(3) 0.001(3) -0.005(3) 0.001(3)
N9 0.029(4) 0.028(4) 0.032(4) -0.002(3) 0.001(3) 0.003(3)
C1 0.031(5) 0.024(4) 0.040(5) -0.009(4) -0.008(4) -0.002(4)
C2 0.023(5) 0.040(5) 0.053(6) -0.011(4) -0.002(4) 0.012(4)
C3 0.026(5) 0.054(6) 0.040(5) -0.011(4) 0.004(4) 0.006(4)
C4 0.028(5) 0.033(5) 0.037(5) -0.002(4) 0.005(4) 0.000(4)
C5 0.027(4) 0.024(4) 0.027(4) -0.009(3) -0.005(3) 0.000(3)
C6 0.026(4) 0.030(4) 0.024(4) 0.000(3) 0.005(3) 0.007(4)
C7 0.052(6) 0.025(5) 0.038(5) -0.008(4) 0.006(4) 0.011(4)
C8 0.072(8) 0.071(7) 0.035(5) 0.012(5) 0.015(5) 0.037(6)
C9 0.083(8) 0.046(7) 0.065(8) 0.025(6) 0.019(6) 0.027(6)
C10 0.065(7) 0.040(6) 0.064(7) 0.000(5) 0.016(6) 0.008(5)
C11 0.033(5) 0.031(5) 0.063(9) 0.029(6) 0.021(6) 0.012(4)
C12 0.028(4) 0.020(4) 0.034(5) 0.000(3) -0.001(4) 0.000(3)
C13 0.051(6) 0.033(5) 0.030(5) -0.011(4) -0.005(4) 0.002(4)
C14 0.036(5) 0.034(5) 0.028(4) -0.004(4) -0.009(4) -0.004(4)
C15 0.027(4) 0.031(4) 0.025(4) -0.004(3) -0.010(3) 0.007(4)
C16 0.022(4) 0.023(4) 0.025(4) 0.005(3) 0.002(3) -0.001(3)
C17 0.028(4) 0.023(4) 0.021(4) -0.007(3) -0.004(3) 0.004(3)
C18 0.032(5) 0.028(5) 0.038(5) -0.001(4) -0.004(4) -0.003(4)
C19 0.030(5) 0.067(7) 0.038(5) -0.021(5) -0.004(4) 0.016(5)
C20 0.045(6) 0.045(6) 0.054(6) -0.022(5) -0.017(5) 0.027(5)
C21 0.060(7) 0.021(4) 0.052(6) -0.006(4) -0.017(5) 0.004(4)
C22 0.091(8) 0.021(5) 0.032(5) -0.013(4) -0.031(5) 0.030(5)
C23 0.033(5) 0.024(4) 0.035(5) 0.003(3) -0.005(4) -0.004(4)
C24 0.030(5) 0.031(5) 0.047(5) 0.007(4) 0.001(4) -0.014(4)
C25 0.025(5) 0.036(5) 0.055(6) 0.005(4) 0.009(4) -0.008(4)
C26 0.029(5) 0.037(5) 0.035(5) 0.006(4) 0.003(4) 0.002(4)
C27 0.024(4) 0.021(4) 0.025(4) 0.000(3) 0.001(3) 0.005(3)
C28 0.030(4) 0.028(4) 0.019(4) -0.002(3) 0.002(3) -0.008(4)
C29 0.039(5) 0.034(5) 0.035(5) 0.001(4) -0.002(4) 0.012(4)
C30 0.054(6) 0.044(5) 0.038(5) -0.019(4) 0.001(4) -0.001(5)
C31 0.045(6) 0.037(5) 0.050(6) -0.012(4) 0.010(5) 0.011(4)
C32 0.042(5) 0.037(5) 0.041(5) 0.003(4) 0.010(4) 0.007(4)
C33 0.034(5) 0.034(5) 0.033(4) 0.000(4) 0.004(4) 0.005(4)
C34 0.025(4) 0.017(4) 0.033(4) -0.005(3) 0.005(4) -0.005(3)
C35 0.030(5) 0.029(4) 0.042(5) -0.009(4) -0.010(4) -0.012(4)
C36 0.041(5) 0.034(5) 0.037(5) -0.011(4) -0.016(4) -0.003(4)
C37 0.029(4) 0.027(4) 0.030(4) 0.000(3) -0.007(4) 0.001(4)
C38 0.020(4) 0.017(4) 0.028(4) 0.001(3) 0.004(3) -0.005(3)
C39 0.039(5) 0.020(4) 0.019(4) -0.006(3) -0.012(4) -0.002(4)
C40 0.026(5) 0.033(5) 0.042(5) 0.005(4) -0.007(4) -0.004(4)
C41 0.051(6) 0.020(4) 0.059(6) -0.002(4) -0.024(5) 0.007(4)
C42 0.071(7) 0.041(6) 0.038(5) 0.006(4) -0.011(5) -0.017(5)
C43 0.049(6) 0.046(6) 0.039(5) 0.000(4) 0.005(4) -0.018(5)
C44 0.047(6) 0.037(5) 0.023(4) -0.001(4) 0.002(4) -0.013(4)

loop_
_atom_type_symbol
_atom_type_description
_atom_type_scat_dispersion_real
_atom_type_scat_dispersion_imag
_atom_type_scat_source
C C 0.0033 0.0016 'International Tables Vol C Tables 4.2.6.8 and 6.1.1.4'
H H 0.0000 0.0000 'International Tables Vol C Tables 4.2.6.8 and 6.1.1.4'
N N 0.0061 0.0033 'International Tables Vol C Tables 4.2.6.8 and 6.1.1.4'
O O 0.0106 0.0060 'International Tables Vol C Tables 4.2.6.8 and 6.1.1.4'
F F 0.0171 0.0103 'International Tables Vol C Tables 4.2.6.8 and 6.1.1.4'
Cl Cl 0.1484 0.1585 'International Tables Vol C Tables 4.2.6.8 and 6.1.1.4'
Ru Ru -1.2594 0.8363 'International Tables Vol C Tables 4.2.6.8 and 6.1.1.4'

loop_
_geom_angle_atom_site_label_1
_geom_angle_atom_site_label_2
_geom_angle_atom_site_label_3
_geom_angle
_geom_angle_site_symmetry_1
_geom_angle_site_symmetry_3
_geom_angle_publ_flag
N8 Ru1 N5 93.9(2) . . ?
N8 Ru1 N1 94.1(2) . . ?
N5 Ru1 N1 171.1(2) . . ?
N8 Ru1 N3 175.9(2) . . ?
N5 Ru1 N3 86.5(2) . . ?
N1 Ru1 N3 85.2(2) . . ?
N8 Ru1 Ru2 89.94(16) . . ?
N5 Ru1 Ru2 88.39(16) . . ?
N1 Ru1 Ru2 87.68(16) . . ?
N3 Ru1 Ru2 85.99(16) . . ?
N8 Ru1 Cl1 91.69(17) . . ?
N5 Ru1 Cl1 91.47(17) . . ?
N1 Ru1 Cl1 92.23(17) . . ?
N3 Ru1 Cl1 92.38(16) . . ?
Ru2 Ru1 Cl1 178.37(5) . . ?
N9 Ru2 N2 101.2(3) . . ?
N9 Ru2 N4 99.5(3) . . ?
N2 Ru2 N4 88.0(2) . . ?
N9 Ru2 N6 88.3(2) . . ?
N2 Ru2 N6 170.5(2) . . ?
N4 Ru2 N6 89.1(2) . . ?
N9 Ru2 N7 89.7(3) . . ?
N2 Ru2 N7 90.0(2) . . ?
N4 Ru2 N7 170.7(2) . . ?
N6 Ru2 N7 91.3(2) . . ?
N9 Ru2 Ru1 169.49(19) . . ?
N2 Ru2 Ru1 86.89(16) . . ?
N4 Ru2 Ru1 87.40(16) . . ?
N6 Ru2 Ru1 83.92(16) . . ?
N7 Ru2 Ru1 83.44(16) . . ?
C1 N1 C5 118.4(7) . . ?
C1 N1 Ru1 121.4(5) . . ?
C5 N1 Ru1 119.1(5) . . ?
C5 N2 C6 118.0(6) . . ?
C5 N2 Ru2 122.4(5) . . ?
C6 N2 Ru2 118.6(5) . . ?
C12 N3 C16 118.3(6) . . ?
C12 N3 Ru1 121.8(5) . . ?
C16 N3 Ru1 119.9(5) . . ?
C16 N4 C17 117.7(6) . . ?
C16 N4 Ru2 121.3(5) . . ?
C17 N4 Ru2 120.8(4) . . ?
C27 N5 C23 118.5(7) . . ?
C27 N5 Ru1 119.0(5) . . ?
C23 N5 Ru1 122.4(5) . . ?
C27 N6 C28 116.0(6) . . ?
C27 N6 Ru2 120.4(5) . . ?
C28 N6 Ru2 121.6(5) . . ?
C34 N7 C38 118.2(6) . . ?
C34 N7 Ru2 121.1(5) . . ?
C38 N7 Ru2 120.2(5) . . ?
C38 N8 C39 117.9(6) . . ?
C38 N8 Ru1 119.8(5) . . ?
C39 N8 Ru1 122.2(4) . . ?
O1 N9 Ru2 155.8(6) . . ?
N1 C1 C2 123.7(8) . . ?
C1 C2 C3 117.4(8) . . ?
C4 C3 C2 120.7(8) . . ?
C3 C4 C5 119.6(8) . . ?
N2 C5 N1 116.9(7) . . ?
N2 C5 C4 123.2(7) . . ?
N1 C5 C4 119.9(7) . . ?
C7 C6 N2 122.8(7) . . ?
C7 C6 C11 119.4(8) . . ?
N2 C6 C11 117.7(7) . . ?
F1 C7 C6 118.9(8) . . ?
F1 C7 C8 117.3(8) . . ?
C6 C7 C8 123.8(9) . . ?
C9 C8 C7 117.2(10) . . ?
C10 C9 C8 121.4(9) . . ?
C9 C10 C11 124.9(10) . . ?
C10 C11 C6 113.2(11) . . ?
C13 C12 N3 123.9(7) . . ?
C12 C13 C14 118.0(7) . . ?
C15 C14 C13 119.5(7) . . ?
C14 C15 C16 120.9(7) . . ?
N4 C16 N3 116.4(6) . . ?
N4 C16 C15 124.6(7) . . ?
N3 C16 C15 118.9(6) . . ?
C18 C17 N4 121.2(7) . . ?
C18 C17 C22 119.1(8) . . ?
N4 C17 C22 119.6(7) . . ?
F2 C18 C19 117.3(8) . . ?
F2 C18 C17 118.6(7) . . ?
C19 C18 C17 124.0(8) . . ?
C20 C19 C18 117.5(9) . . ?
C19 C20 C21 120.9(8) . . ?
C20 C21 C22 123.1(9) . . ?
C21 C22 C17 115.3(10) . . ?
C24 C23 N5 123.0(8) . . ?
C23 C24 C25 119.0(8) . . ?
C26 C25 C24 119.8(8) . . ?
C25 C26 C27 119.2(8) . . ?
N5 C27 N6 116.5(6) . . ?
N5 C27 C26 119.9(7) . . ?
N6 C27 C26 123.6(7) . . ?
C29 C28 C33 117.5(7) . . ?
C29 C28 N6 119.8(7) . . ?
C33 C28 N6 122.7(7) . . ?
F3 C29 C28 119.9(7) . . ?
F3 C29 C30 117.7(7) . . ?
C28 C29 C30 122.4(8) . . ?
C31 C30 C29 119.0(8) . . ?
C30 C31 C32 120.3(8) . . ?
C31 C32 C33 119.7(8) . . ?
C32 C33 C28 121.0(8) . . ?
N7 C34 C35 124.1(7) . . ?
C34 C35 C36 118.6(7) . . ?
C37 C36 C35 119.2(7) . . ?
C36 C37 C38 120.0(7) . . ?
N7 C38 N8 117.0(6) . . ?
N7 C38 C37 119.5(6) . . ?
N8 C38 C37 123.4(6) . . ?
C40 C39 C44 117.8(7) . . ?
C40 C39 N8 121.7(7) . . ?
C44 C39 N8 120.4(7) . . ?
F4 C40 C41 119.0(8) . . ?
F4 C40 C39 118.1(7) . . ?
C41 C40 C39 122.9(8) . . ?
C40 C41 C42 118.7(9) . . ?
C43 C42 C41 119.9(8) . . ?
C42 C43 C44 121.6(9) . . ?
C43 C44 C39 119.0(8) . . ?

loop_
_geom_bond_atom_site_label_1
_geom_bond_atom_site_label_2
_geom_bond_distance
_geom_bond_site_symmetry_2
_geom_bond_publ_flag
Ru1 N8 1.975(6) . ?
Ru1 N5 2.051(6) . ?
Ru1 N1 2.075(6) . ?
Ru1 N3 2.096(6) . ?
Ru1 Ru2 2.4203(8) . ?
Ru1 Cl1 2.5882(19) . ?
Ru2 N9 1.869(6) . ?
Ru2 N2 2.050(6) . ?
Ru2 N4 2.052(6) . ?
Ru2 N6 2.094(6) . ?
Ru2 N7 2.108(6) . ?
F1 C7 1.308(10) . ?
F2 C18 1.317(9) . ?
F3 C29 1.349(9) . ?
F4 C40 1.325(10) . ?
O1 N9 1.164(8) . ?
N1 C1 1.349(10) . ?
N1 C5 1.364(9) . ?
N2 C5 1.364(9) . ?
N2 C6 1.423(9) . ?
N3 C12 1.360(9) . ?
N3 C16 1.380(9) . ?
N4 C16 1.344(9) . ?
N4 C17 1.430(9) . ?
N5 C27 1.360(9) . ?
N5 C23 1.364(9) . ?
N6 C27 1.360(9) . ?
N6 C28 1.431(9) . ?
N7 C34 1.351(9) . ?
N7 C38 1.361(9) . ?
N8 C38 1.362(9) . ?
N8 C39 1.436(9) . ?
C1 C2 1.387(11) . ?
C2 C3 1.389(12) . ?
C3 C4 1.354(11) . ?
C4 C5 1.427(11) . ?
C6 C7 1.373(11) . ?
C6 C11 1.464(13) . ?
C7 C8 1.387(12) . ?
C8 C9 1.374(15) . ?
C9 C10 1.334(14) . ?
C10 C11 1.430(13) . ?
C12 C13 1.360(11) . ?
C13 C14 1.413(11) . ?
C14 C15 1.348(10) . ?
C15 C16 1.422(10) . ?
C17 C18 1.362(11) . ?
C17 C22 1.437(12) . ?
C18 C19 1.375(11) . ?
C19 C20 1.365(13) . ?
C20 C21 1.364(14) . ?
C21 C22 1.405(13) . ?
C23 C24 1.349(11) . ?
C24 C25 1.386(12) . ?
C25 C26 1.371(11) . ?
C26 C27 1.414(11) . ?
C28 C29 1.364(11) . ?
C28 C33 1.392(11) . ?
C29 C30 1.405(11) . ?
C30 C31 1.363(12) . ?
C31 C32 1.380(12) . ?
C32 C33 1.397(11) . ?
C34 C35 1.353(11) . ?
C35 C36 1.388(11) . ?
C36 C37 1.366(11) . ?
C37 C38 1.419(10) . ?
C39 C40 1.390(11) . ?
C39 C44 1.401(11) . ?
C40 C41 1.372(11) . ?
C41 C42 1.383(13) . ?
C42 C43 1.371(13) . ?
C43 C44 1.394(11) . ?

loop_
_geom_torsion_atom_site_label_1
_geom_torsion_atom_site_label_2
_geom_torsion_atom_site_label_3
_geom_torsion_atom_site_label_4
_geom_torsion
_geom_torsion_site_symmetry_1
_geom_torsion_site_symmetry_2
_geom_torsion_site_symmetry_3
_geom_torsion_site_symmetry_4
_geom_torsion_publ_flag
N8 Ru1 Ru2 N9 27.3(11) . . . . ?
N5 Ru1 Ru2 N9 -66.6(11) . . . . ?
N1 Ru1 Ru2 N9 121.5(11) . . . . ?
N3 Ru1 Ru2 N9 -153.2(11) . . . . ?
Cl1 Ru1 Ru2 N9 -152(2) . . . . ?
N8 Ru1 Ru2 N2 -113.0(2) . . . . ?
N5 Ru1 Ru2 N2 153.1(2) . . . . ?
N1 Ru1 Ru2 N2 -18.8(2) . . . . ?
N3 Ru1 Ru2 N2 66.5(2) . . . . ?
Cl1 Ru1 Ru2 N2 68(2) . . . . ?
N8 Ru1 Ru2 N4 158.8(2) . . . . ?
N5 Ru1 Ru2 N4 64.9(2) . . . . ?
N1 Ru1 Ru2 N4 -107.0(2) . . . . ?
N3 Ru1 Ru2 N4 -21.7(2) . . . . ?
Cl1 Ru1 Ru2 N4 -20(2) . . . . ?
N8 Ru1 Ru2 N6 69.4(2) . . . . ?
N5 Ru1 Ru2 N6 -24.5(2) . . . . ?
N1 Ru1 Ru2 N6 163.6(2) . . . . ?
N3 Ru1 Ru2 N6 -111.1(2) . . . . ?
Cl1 Ru1 Ru2 N6 -109(2) . . . . ?
N8 Ru1 Ru2 N7 -22.6(2) . . . . ?
N5 Ru1 Ru2 N7 -116.5(2) . . . . ?
N1 Ru1 Ru2 N7 71.5(2) . . . . ?
N3 Ru1 Ru2 N7 156.9(2) . . . . ?
Cl1 Ru1 Ru2 N7 159(2) . . . . ?
N8 Ru1 N1 C1 -76.3(6) . . . . ?
N5 Ru1 N1 C1 129.9(14) . . . . ?
N3 Ru1 N1 C1 107.7(6) . . . . ?
Ru2 Ru1 N1 C1 -166.1(5) . . . . ?
Cl1 Ru1 N1 C1 15.5(5) . . . . ?
N8 Ru1 N1 C5 115.9(5) . . . . ?
N5 Ru1 N1 C5 -37.8(17) . . . . ?
N3 Ru1 N1 C5 -60.0(5) . . . . ?
Ru2 Ru1 N1 C5 26.2(5) . . . . ?
Cl1 Ru1 N1 C5 -152.2(5) . . . . ?
N9 Ru2 N2 C5 -154.3(5) . . . . ?
N4 Ru2 N2 C5 106.3(6) . . . . ?
N6 Ru2 N2 C5 33.5(17) . . . . ?
N7 Ru2 N2 C5 -64.6(6) . . . . ?
Ru1 Ru2 N2 C5 18.8(5) . . . . ?
N9 Ru2 N2 C6 37.3(6) . . . . ?
N4 Ru2 N2 C6 -62.0(5) . . . . ?
N6 Ru2 N2 C6 -134.8(13) . . . . ?
N7 Ru2 N2 C6 127.1(5) . . . . ?
Ru1 Ru2 N2 C6 -149.5(5) . . . . ?
N8 Ru1 N3 C12 -150(3) . . . . ?
N5 Ru1 N3 C12 114.3(6) . . . . ?
N1 Ru1 N3 C12 -69.1(6) . . . . ?
Ru2 Ru1 N3 C12 -157.1(6) . . . . ?
Cl1 Ru1 N3 C12 23.0(6) . . . . ?
N8 Ru1 N3 C16 33(4) . . . . ?
N5 Ru1 N3 C16 -63.0(5) . . . . ?
N1 Ru1 N3 C16 113.7(6) . . . . ?
Ru2 Ru1 N3 C16 25.7(5) . . . . ?
Cl1 Ru1 N3 C16 -154.3(5) . . . . ?
N9 Ru2 N4 C16 -161.3(5) . . . . ?
N2 Ru2 N4 C16 -60.3(5) . . . . ?
N6 Ru2 N4 C16 110.6(6) . . . . ?
N7 Ru2 N4 C16 17.7(17) . . . . ?
Ru1 Ru2 N4 C16 26.7(5) . . . . ?
N9 Ru2 N4 C17 24.6(6) . . . . ?
N2 Ru2 N4 C17 125.6(5) . . . . ?
N6 Ru2 N4 C17 -63.5(5) . . . . ?
N7 Ru2 N4 C17 -156.4(12) . . . . ?
Ru1 Ru2 N4 C17 -147.4(5) . . . . ?
N8 Ru1 N5 C27 -63.0(5) . . . . ?
N1 Ru1 N5 C27 90.8(15) . . . . ?
N3 Ru1 N5 C27 112.9(5) . . . . ?
Ru2 Ru1 N5 C27 26.9(5) . . . . ?
Cl1 Ru1 N5 C27 -154.8(5) . . . . ?
N8 Ru1 N5 C23 117.2(6) . . . . ?
N1 Ru1 N5 C23 -89.1(15) . . . . ?
N3 Ru1 N5 C23 -66.9(6) . . . . ?
Ru2 Ru1 N5 C23 -153.0(5) . . . . ?
Cl1 Ru1 N5 C23 25.4(5) . . . . ?
N9 Ru2 N6 C27 -155.1(6) . . . . ?
N2 Ru2 N6 C27 17.2(17) . . . . ?
N4 Ru2 N6 C27 -55.5(5) . . . . ?
N7 Ru2 N6 C27 115.2(5) . . . . ?
Ru1 Ru2 N6 C27 32.0(5) . . . . ?
N9 Ru2 N6 C28 8.5(5) . . . . ?
N2 Ru2 N6 C28 -179(100) . . . . ?
N4 Ru2 N6 C28 108.0(5) . . . . ?
N7 Ru2 N6 C28 -81.2(5) . . . . ?
Ru1 Ru2 N6 C28 -164.5(5) . . . . ?
N9 Ru2 N7 C34 27.2(5) . . . . ?
N2 Ru2 N7 C34 -74.0(5) . . . . ?
N4 Ru2 N7 C34 -151.8(12) . . . . ?
N6 Ru2 N7 C34 115.4(5) . . . . ?
Ru1 Ru2 N7 C34 -160.8(5) . . . . ?
N9 Ru2 N7 C38 -145.6(5) . . . . ?
N2 Ru2 N7 C38 113.2(5) . . . . ?
N4 Ru2 N7 C38 35.4(16) . . . . ?
N6 Ru2 N7 C38 -57.4(5) . . . . ?
Ru1 Ru2 N7 C38 26.3(5) . . . . ?
N5 Ru1 N8 C38 115.5(6) . . . . ?
N1 Ru1 N8 C38 -60.5(6) . . . . ?
N3 Ru1 N8 C38 20(4) . . . . ?
Ru2 Ru1 N8 C38 27.1(5) . . . . ?
Cl1 Ru1 N8 C38 -152.9(5) . . . . ?
N5 Ru1 N8 C39 -68.3(6) . . . . ?
N1 Ru1 N8 C39 115.6(6) . . . . ?
N3 Ru1 N8 C39 -164(3) . . . . ?
Ru2 Ru1 N8 C39 -156.7(6) . . . . ?
Cl1 Ru1 N8 C39 23.2(6) . . . . ?
N2 Ru2 N9 O1 130.9(15) . . . . ?
N4 Ru2 N9 O1 -139.2(15) . . . . ?
N6 Ru2 N9 O1 -50.4(15) . . . . ?
N7 Ru2 N9 O1 41.0(15) . . . . ?
Ru1 Ru2 N9 O1 -9(2) . . . . ?
C5 N1 C1 C2 3.3(11) . . . . ?
Ru1 N1 C1 C2 -164.5(6) . . . . ?
N1 C1 C2 C3 1.4(12) . . . . ?
C1 C2 C3 C4 -4.2(13) . . . . ?
C2 C3 C4 C5 2.3(13) . . . . ?
C6 N2 C5 N1 164.4(6) . . . . ?
Ru2 N2 C5 N1 -4.0(9) . . . . ?
C6 N2 C5 C4 -17.1(10) . . . . ?
Ru2 N2 C5 C4 174.5(6) . . . . ?
C1 N1 C5 N2 173.3(6) . . . . ?
Ru1 N1 C5 N2 -18.6(8) . . . . ?
C1 N1 C5 C4 -5.3(10) . . . . ?
Ru1 N1 C5 C4 162.8(5) . . . . ?
C3 C4 C5 N2 -175.8(7) . . . . ?
C3 C4 C5 N1 2.6(11) . . . . ?
C5 N2 C6 C7 -59.2(10) . . . . ?
Ru2 N2 C6 C7 109.7(7) . . . . ?
C5 N2 C6 C11 122.2(7) . . . . ?
Ru2 N2 C6 C11 -68.9(8) . . . . ?
N2 C6 C7 F1 4.1(12) . . . . ?
C11 C6 C7 F1 -177.3(7) . . . . ?
N2 C6 C7 C8 -175.0(8) . . . . ?
C11 C6 C7 C8 3.6(13) . . . . ?
F1 C7 C8 C9 178.6(9) . . . . ?
C6 C7 C8 C9 -2.2(15) . . . . ?
C7 C8 C9 C10 0.6(16) . . . . ?
C8 C9 C10 C11 -0.5(18) . . . . ?
C9 C10 C11 C6 1.7(14) . . . . ?
C7 C6 C11 C10 -3.1(11) . . . . ?
N2 C6 C11 C10 175.6(7) . . . . ?
C16 N3 C12 C13 2.5(12) . . . . ?
Ru1 N3 C12 C13 -174.8(6) . . . . ?
N3 C12 C13 C14 3.8(13) . . . . ?
C12 C13 C14 C15 -5.4(13) . . . . ?
C13 C14 C15 C16 0.8(12) . . . . ?
C17 N4 C16 N3 160.7(6) . . . . ?
Ru2 N4 C16 N3 -13.6(9) . . . . ?
C17 N4 C16 C15 -22.5(10) . . . . ?
Ru2 N4 C16 C15 163.2(6) . . . . ?
C12 N3 C16 N4 169.9(7) . . . . ?
Ru1 N3 C16 N4 -12.7(9) . . . . ?
C12 N3 C16 C15 -7.1(10) . . . . ?
Ru1 N3 C16 C15 170.2(5) . . . . ?
C14 C15 C16 N4 -171.2(8) . . . . ?
C14 C15 C16 N3 5.6(11) . . . . ?
C16 N4 C17 C18 -61.7(9) . . . . ?
Ru2 N4 C17 C18 112.6(7) . . . . ?
C16 N4 C17 C22 122.3(7) . . . . ?
Ru2 N4 C17 C22 -63.4(8) . . . . ?
N4 C17 C18 F2 4.2(11) . . . . ?
C22 C17 C18 F2 -179.8(7) . . . . ?
N4 C17 C18 C19 -173.2(7) . . . . ?
C22 C17 C18 C19 2.9(12) . . . . ?
F2 C18 C19 C20 -178.1(8) . . . . ?
C17 C18 C19 C20 -0.7(13) . . . . ?
C18 C19 C20 C21 -0.9(13) . . . . ?
C19 C20 C21 C22 0.1(14) . . . . ?
C20 C21 C22 C17 2.0(12) . . . . ?
C18 C17 C22 C21 -3.4(11) . . . . ?
N4 C17 C22 C21 172.7(7) . . . . ?
C27 N5 C23 C24 4.0(11) . . . . ?
Ru1 N5 C23 C24 -176.1(6) . . . . ?
N5 C23 C24 C25 1.9(12) . . . . ?
C23 C24 C25 C26 -2.7(13) . . . . ?
C24 C25 C26 C27 -2.2(12) . . . . ?
C23 N5 C27 N6 170.4(6) . . . . ?
Ru1 N5 C27 N6 -9.4(8) . . . . ?
C23 N5 C27 C26 -9.0(10) . . . . ?
Ru1 N5 C27 C26 171.1(5) . . . . ?
C28 N6 C27 N5 175.4(6) . . . . ?
Ru2 N6 C27 N5 -20.2(8) . . . . ?
C28 N6 C27 C26 -5.2(10) . . . . ?
Ru2 N6 C27 C26 159.2(6) . . . . ?
C25 C26 C27 N5 8.2(11) . . . . ?
C25 C26 C27 N6 -171.2(7) . . . . ?
C27 N6 C28 C29 -104.9(8) . . . . ?
Ru2 N6 C28 C29 90.9(8) . . . . ?
C27 N6 C28 C33 74.3(9) . . . . ?
Ru2 N6 C28 C33 -89.9(8) . . . . ?
C33 C28 C29 F3 -179.1(7) . . . . ?
N6 C28 C29 F3 0.2(12) . . . . ?
C33 C28 C29 C30 1.3(12) . . . . ?
N6 C28 C29 C30 -179.5(8) . . . . ?
F3 C29 C30 C31 178.8(8) . . . . ?
C28 C29 C30 C31 -1.5(14) . . . . ?
C29 C30 C31 C32 0.8(14) . . . . ?
C30 C31 C32 C33 0.0(13) . . . . ?
C31 C32 C33 C28 -0.2(13) . . . . ?
C29 C28 C33 C32 -0.4(12) . . . . ?
N6 C28 C33 C32 -179.6(7) . . . . ?
C38 N7 C34 C35 2.2(11) . . . . ?
Ru2 N7 C34 C35 -170.8(6) . . . . ?
N7 C34 C35 C36 2.2(12) . . . . ?
C34 C35 C36 C37 -2.6(12) . . . . ?
C35 C36 C37 C38 -1.2(12) . . . . ?
C34 N7 C38 N8 173.0(6) . . . . ?
Ru2 N7 C38 N8 -14.0(8) . . . . ?
C34 N7 C38 C37 -5.9(10) . . . . ?
Ru2 N7 C38 C37 167.1(5) . . . . ?
C39 N8 C38 N7 170.5(6) . . . . ?
Ru1 N8 C38 N7 -13.2(9) . . . . ?
C39 N8 C38 C37 -10.6(11) . . . . ?
Ru1 N8 C38 C37 165.7(6) . . . . ?
C36 C37 C38 N7 5.5(11) . . . . ?
C36 C37 C38 N8 -173.3(7) . . . . ?
C38 N8 C39 C40 83.5(9) . . . . ?
Ru1 N8 C39 C40 -92.8(8) . . . . ?
C38 N8 C39 C44 -99.9(8) . . . . ?
Ru1 N8 C39 C44 83.9(8) . . . . ?
C44 C39 C40 F4 178.8(7) . . . . ?
N8 C39 C40 F4 -4.5(11) . . . . ?
C44 C39 C40 C41 -0.2(12) . . . . ?
N8 C39 C40 C41 176.5(7) . . . . ?
F4 C40 C41 C42 -178.0(8) . . . . ?
C39 C40 C41 C42 0.9(13) . . . . ?
C40 C41 C42 C43 -0.8(13) . . . . ?
C41 C42 C43 C44 -0.1(13) . . . . ?
C42 C43 C44 C39 0.8(12) . . . . ?
C40 C39 C44 C43 -0.6(11) . . . . ?
N8 C39 C44 C43 -177.4(7) . . . . ?
